data_7701275
loop_
_publ_author_name
'Selvarajan, Nagendran'
'Sinhababu, Soumen'
'Sharma, Mahendra Kumar'
'Mahawar, Pritam'
'Kaur, Supreet'
'Singh, Vivek Kumar'
'Paliwal, Akhil'
'Yadav, Dhirendra'
'Kashyap, Hemant K.'

_publ_section_title
;
 Germylene Stabilized Group 12 Metal Complexes and their Reactivity with
 Chalcogens
;
_journal_name_full 'Dalton Transactions'
_journal_paper_doi 10.1039/C8DT04589E
_journal_year 2019
_chemical_formula_moiety 'C35.96 H60 Ge2 I4 N4 Zn2'
_chemical_formula_sum 'C35.96 H60 Ge2 I4 N4 Zn2'
_chemical_formula_weight 1332.00
_space_group_crystal_system orthorhombic
_space_group_IT_number 61
_space_group_name_Hall '-P 2ac 2ab'
_space_group_name_H-M_alt 'P b c a'
_symmetry_space_group_name_Hall '-P 2ac 2ab'
_symmetry_space_group_name_H-M 'P b c a'
_atom_sites_solution_hydrogens geom
_audit_creation_method SHELXL-2014/7
_audit_update_record
;
2019-08-30 deposited with the CCDC.    2019-09-30 downloaded from the CCDC.
;
_cell_angle_alpha 90
_cell_angle_beta 90
_cell_angle_gamma 90
_cell_formula_units_Z 4
_cell_length_a 18.971(3)
_cell_length_b 13.2411(19)
_cell_length_c 21.886(4)
_cell_measurement_reflns_used 9880
_cell_measurement_temperature 304(2)
_cell_measurement_theta_max 24.83
_cell_measurement_theta_min 2.64
_cell_volume 5497.7(15)
_computing_cell_refinement 'Bruker SAINT'
_computing_data_collection 'Bruker APEX2'
_computing_data_reduction 'Bruker SAINT'
_computing_molecular_graphics 'Bruker SHELXTL'
_computing_publication_material 'Bruker SHELXTL'
_computing_structure_refinement 'SHELXL-2014 (Sheldrick 2014)'
_computing_structure_solution 'SHELXS-97 (Sheldrick 2008)'
_diffrn_ambient_temperature 304(2)
_diffrn_measured_fraction_theta_full 0.977
_diffrn_measured_fraction_theta_max 0.977
_diffrn_measurement_device_type 'Bruker APEX-II CCD'
_diffrn_measurement_method '\f and \w scans'
_diffrn_radiation_type MoK\a
_diffrn_radiation_wavelength 0.71073
_diffrn_reflns_av_R_equivalents 0.1657
_diffrn_reflns_av_unetI/netI 0.0628
_diffrn_reflns_Laue_measured_fraction_full 0.977
_diffrn_reflns_Laue_measured_fraction_max 0.977
_diffrn_reflns_limit_h_max 22
_diffrn_reflns_limit_h_min -22
_diffrn_reflns_limit_k_max 15
_diffrn_reflns_limit_k_min -15
_diffrn_reflns_limit_l_max 25
_diffrn_reflns_limit_l_min -25
_diffrn_reflns_number 37727
_diffrn_reflns_point_group_measured_fraction_full 0.977
_diffrn_reflns_point_group_measured_fraction_max 0.977
_diffrn_reflns_theta_full 24.981
_diffrn_reflns_theta_max 24.981
_diffrn_reflns_theta_min 2.641
_exptl_absorpt_coefficient_mu 4.215
_exptl_absorpt_correction_T_max 0.509
_exptl_absorpt_correction_T_min 0.279
_exptl_absorpt_correction_type multi-scan
_exptl_crystal_colour orange
_exptl_crystal_density_diffrn 1.609
_exptl_crystal_description block
_exptl_crystal_F_000 2559
_exptl_crystal_size_max 0.35
_exptl_crystal_size_mid 0.26
_exptl_crystal_size_min 0.16
_refine_diff_density_max 0.918
_refine_diff_density_min -0.640
_refine_diff_density_rms 0.107
_refine_ls_extinction_method none
_refine_ls_goodness_of_fit_ref 1.046
_refine_ls_hydrogen_treatment constr
_refine_ls_matrix_type full
_refine_ls_number_parameters 224
_refine_ls_number_reflns 4725
_refine_ls_number_restraints 0
_refine_ls_restrained_S_all 1.046
_refine_ls_R_factor_all 0.0752
_refine_ls_R_factor_gt 0.0592
_refine_ls_shift/su_max 0.001
_refine_ls_shift/su_mean 0.000
_refine_ls_structure_factor_coef Fsqd
_refine_ls_weighting_details 'w=1/[\s^2^(Fo^2^)+(0.0640P)^2^+19.2680P] where P=(Fo^2^+2Fc^2^)/3'
_refine_ls_weighting_scheme calc
_refine_ls_wR_factor_gt 0.1517
_refine_ls_wR_factor_ref 0.1688
_reflns_Friedel_coverage 0.000
_reflns_number_gt 3675
_reflns_number_total 4834
_reflns_threshold_expression 'I > 2\s(I)'
_cod_data_source_file c8dt04589e2.cif
_cod_data_source_block pm150_0ma_a
_cod_original_cell_volume 5497.6(15)
_cod_database_code 7701275
_shelx_shelxl_version_number 2014/7
_shelx_space_group_comment
;
The symmetry employed for this shelxl refinement is uniquely defined
by the following loop, which should always be used as a source of
symmetry information in preference to the above space-group names.
They are only intended as comments.
;

loop_
_space_group_symop_operation_xyz
'x, y, z'
'-x+1/2, -y, z+1/2'
'-x, y+1/2, -z+1/2'
'x+1/2, -y+1/2, -z'
'-x, -y, -z'
'x-1/2, y, -z-1/2'
'x, -y-1/2, z-1/2'
'-x-1/2, y-1/2, z'

loop_
_atom_site_label
_atom_site_type_symbol
_atom_site_fract_x
_atom_site_fract_y
_atom_site_fract_z
_atom_site_U_iso_or_equiv
_atom_site_adp_type
_atom_site_occupancy
_atom_site_site_symmetry_order
_atom_site_calc_flag
_atom_site_refinement_flags_posn
_atom_site_refinement_flags_adp
I1 I 0.59481(3) 0.47600(5) 0.54542(3) 0.0769(2) Uani 1 1 d . .
I2 I 0.57771(4) 0.37293(8) 0.36205(4) 0.1066(3) Uani 1 1 d . .
Ge1 Ge 0.57122(5) 0.69362(8) 0.40411(4) 0.0726(3) Uani 1 1 d . .
Zn1 Zn 0.54896(6) 0.51952(8) 0.43248(4) 0.0681(3) Uani 1 1 d . .
N2 N 0.6633(4) 0.7361(6) 0.3809(3) 0.0734(18) Uani 1 1 d . .
N1 N 0.5498(4) 0.7273(6) 0.3218(4) 0.081(2) Uani 1 1 d . .
C7 C 0.6689(5) 0.7727(7) 0.3240(4) 0.075(2) Uani 1 1 d . .
C1 C 0.6029(5) 0.7646(8) 0.2887(4) 0.079(2) Uani 1 1 d . .
C13 C 0.7621(12) 0.6477(15) 0.4302(13) 0.249(16) Uani 1 1 d . .
H13 H 0.7976 0.6712 0.4010 0.299 Uiso 1 1 calc R U
C2 C 0.5937(7) 0.7951(9) 0.2282(5) 0.097(3) Uani 1 1 d . .
H2 H 0.5481 0.7879 0.2132 0.116 Uiso 1 1 calc R U
C8 C 0.4773(6) 0.7140(10) 0.2989(6) 0.107(4) Uani 1 1 d . .
H8A H 0.4702 0.7602 0.2650 0.128 Uiso 1 1 calc R U
H8B H 0.4448 0.7331 0.3310 0.128 Uiso 1 1 calc R U
C16 C 0.5310(8) 0.8059(9) 0.4533(6) 0.108(4) Uani 1 1 d . .
H16 H 0.4798 0.7964 0.4526 0.130 Uiso 1 1 calc R U
C6 C 0.7327(6) 0.8176(9) 0.3030(5) 0.098(3) Uani 1 1 d . .
H6 H 0.7681 0.8246 0.3320 0.118 Uiso 1 1 calc R U
C3 C 0.6421(11) 0.8346(12) 0.1865(6) 0.135(5) Uani 1 1 d . .
H3 H 0.6240 0.8448 0.1475 0.162 Uiso 1 1 calc R U
C4 C 0.7121(10) 0.8612(12) 0.1932(7) 0.133(5) Uani 1 1 d . .
H4 H 0.7353 0.8873 0.1592 0.159 Uiso 1 1 calc R U
C18 C 0.5517(12) 0.8025(12) 0.5181(7) 0.171(8) Uani 1 1 d . .
H18A H 0.5376 0.7390 0.5354 0.256 Uiso 1 1 calc R U
H18B H 0.5290 0.8565 0.5398 0.256 Uiso 1 1 calc R U
H18C H 0.6019 0.8097 0.5214 0.256 Uiso 1 1 calc R U
C9 C 0.4587(9) 0.6084(11) 0.2776(8) 0.134(6) Uani 1 1 d . .
H9 H 0.4654 0.5608 0.3114 0.160 Uiso 1 1 calc R U
C5 C 0.7487(8) 0.8520(11) 0.2452(6) 0.121(4) Uani 1 1 d . .
H5 H 0.7951 0.8736 0.2416 0.146 Uiso 1 1 calc R U
C10 C 0.5037(14) 0.5783(13) 0.2256(8) 0.180(9) Uani 1 1 d . .
H10A H 0.4864 0.6092 0.1889 0.270 Uiso 1 1 calc R U
H10B H 0.5025 0.5062 0.2212 0.270 Uiso 1 1 calc R U
H10C H 0.5512 0.5999 0.2330 0.270 Uiso 1 1 calc R U
C11 C 0.3816(10) 0.6083(17) 0.2583(11) 0.229(13) Uani 1 1 d . .
H11A H 0.3603 0.5452 0.2697 0.343 Uiso 1 1 calc R U
H11B H 0.3786 0.6167 0.2148 0.343 Uiso 1 1 calc R U
H11C H 0.3574 0.6627 0.2782 0.343 Uiso 1 1 calc R U
C17 C 0.5442(14) 0.9061(13) 0.4258(9) 0.194(10) Uani 1 1 d . .
H17A H 0.5865 0.9036 0.4018 0.291 Uiso 1 1 calc R U
H17B H 0.5494 0.9555 0.4576 0.291 Uiso 1 1 calc R U
H17C H 0.5051 0.9242 0.4001 0.291 Uiso 1 1 calc R U
C12 C 0.7221(6) 0.7337(9) 0.4251(5) 0.090(5) Uani 0.98(4) 1 d . .
H12A H 0.7536 0.7889 0.4151 0.107 Uiso 1 1 calc R U
H12B H 0.7026 0.7482 0.4652 0.107 Uiso 1 1 calc R U
C14 C 0.7563(10) 0.5566(14) 0.4043(11) 0.195(10) Uani 1 1 d . .
H14A H 0.7078 0.5358 0.4048 0.292 Uiso 1 1 calc R U
H14B H 0.7842 0.5088 0.4267 0.292 Uiso 1 1 calc R U
H14C H 0.7727 0.5599 0.3628 0.292 Uiso 1 1 calc R U
C15 C 0.8130(12) 0.6550(16) 0.4860(11) 0.236(13) Uani 1 1 d . .
H15A H 0.8395 0.7167 0.4836 0.354 Uiso 1 1 calc R U
H15B H 0.8448 0.5986 0.4855 0.354 Uiso 1 1 calc R U
H15C H 0.7861 0.6542 0.5231 0.354 Uiso 1 1 calc R U

loop_
_atom_site_aniso_label
_atom_site_aniso_U_11
_atom_site_aniso_U_22
_atom_site_aniso_U_33
_atom_site_aniso_U_23
_atom_site_aniso_U_13
_atom_site_aniso_U_12
I1 0.0640(4) 0.1031(5) 0.0635(4) 0.0001(3) -0.0067(2) 0.0021(3)
I2 0.0826(5) 0.1335(7) 0.1037(6) -0.0536(5) -0.0137(4) 0.0259(4)
Ge1 0.0778(6) 0.0684(6) 0.0717(6) 0.0041(4) -0.0029(4) -0.0032(5)
Zn1 0.0719(6) 0.0716(6) 0.0607(5) -0.0009(4) 0.0004(5) -0.0032(5)
N2 0.073(4) 0.078(5) 0.069(4) 0.005(3) -0.008(3) -0.007(4)
N1 0.073(5) 0.088(5) 0.082(5) 0.014(4) -0.017(4) -0.013(4)
C7 0.082(6) 0.068(5) 0.074(5) 0.009(4) -0.005(5) -0.001(4)
C1 0.086(6) 0.080(6) 0.071(5) 0.012(4) -0.019(5) -0.009(5)
C13 0.24(2) 0.122(14) 0.39(4) -0.035(17) -0.24(3) 0.029(14)
C2 0.111(8) 0.094(8) 0.085(7) 0.021(6) -0.009(6) -0.010(6)
C8 0.081(7) 0.127(10) 0.112(8) 0.032(7) -0.028(6) -0.008(6)
C16 0.122(9) 0.095(8) 0.107(9) -0.005(6) 0.009(7) 0.002(7)
C6 0.087(7) 0.109(8) 0.098(7) 0.029(6) -0.011(6) -0.011(6)
C3 0.186(16) 0.139(12) 0.081(7) 0.035(7) -0.026(9) -0.013(11)
C4 0.154(14) 0.151(13) 0.093(9) 0.030(8) 0.021(9) -0.013(11)
C18 0.31(3) 0.105(10) 0.102(10) -0.020(8) 0.018(13) 0.038(13)
C9 0.146(12) 0.117(11) 0.138(12) 0.041(9) -0.067(10) -0.054(9)
C5 0.110(9) 0.133(11) 0.121(10) 0.038(8) 0.018(8) -0.012(8)
C10 0.30(3) 0.120(12) 0.120(12) -0.014(10) -0.044(16) -0.042(16)
C11 0.160(16) 0.23(2) 0.29(3) 0.113(19) -0.146(18) -0.111(16)
C17 0.30(3) 0.107(12) 0.170(15) 0.025(11) 0.088(18) 0.056(15)
C12 0.085(7) 0.094(8) 0.090(7) 0.007(5) -0.025(6) -0.019(6)
C14 0.148(15) 0.122(14) 0.31(3) -0.049(16) -0.073(17) 0.038(12)
C15 0.23(2) 0.162(17) 0.31(3) 0.039(17) -0.19(2) 0.021(16)

loop_
_atom_type_symbol
_atom_type_description
_atom_type_scat_dispersion_real
_atom_type_scat_dispersion_imag
_atom_type_scat_source
C C 0.0033 0.0016 'International Tables Vol C Tables 4.2.6.8 and 6.1.1.4'
H H 0.0000 0.0000 'International Tables Vol C Tables 4.2.6.8 and 6.1.1.4'
I I -0.4742 1.8119 'International Tables Vol C Tables 4.2.6.8 and 6.1.1.4'
Ge Ge 0.1547 1.8001 'International Tables Vol C Tables 4.2.6.8 and 6.1.1.4'
N N 0.0061 0.0033 'International Tables Vol C Tables 4.2.6.8 and 6.1.1.4'
Zn Zn 0.2839 1.4301 'International Tables Vol C Tables 4.2.6.8 and 6.1.1.4'

loop_
_geom_angle_atom_site_label_1
_geom_angle_atom_site_label_2
_geom_angle_atom_site_label_3
_geom_angle
_geom_angle_site_symmetry_3
Zn1 I1 Zn1 80.62(4) 5_666
N1 Ge1 N2 82.8(3) .
N1 Ge1 C16 104.8(5) .
N2 Ge1 C16 106.0(5) .
N1 Ge1 Zn1 115.4(3) .
N2 Ge1 Zn1 120.6(2) .
C16 Ge1 Zn1 120.4(4) .
Ge1 Zn1 I2 122.29(5) .
Ge1 Zn1 I1 112.56(5) .
I2 Zn1 I1 109.00(5) .
Ge1 Zn1 I1 101.29(5) 5_666
I2 Zn1 I1 109.51(4) 5_666
I1 Zn1 I1 99.38(4) 5_666
C7 N2 C12 123.9(8) .
C7 N2 Ge1 115.2(6) .
C12 N2 Ge1 120.8(6) .
C1 N1 C8 124.2(8) .
C1 N1 Ge1 116.0(6) .
C8 N1 Ge1 119.7(7) .
N2 C7 C6 121.1(9) .
N2 C7 C1 113.2(8) .
C6 C7 C1 125.6(8) .
N1 C1 C2 121.8(9) .
N1 C1 C7 112.6(8) .
C2 C1 C7 125.6(10) .
C14 C13 C12 132.0(14) .
C14 C13 C15 116.0(17) .
C12 C13 C15 110.8(16) .
C14 C13 H13 93.7 .
C12 C13 H13 93.7 .
C15 C13 H13 93.7 .
C3 C2 C1 130.3(12) .
C3 C2 H2 114.8 .
C1 C2 H2 114.8 .
N1 C8 C9 115.6(11) .
N1 C8 H8A 108.4 .
C9 C8 H8A 108.4 .
N1 C8 H8B 108.4 .
C9 C8 H8B 108.4 .
H8A C8 H8B 107.4 .
C18 C16 C17 112.0(14) .
C18 C16 Ge1 113.4(10) .
C17 C16 Ge1 112.7(10) .
C18 C16 H16 106.0 .
C17 C16 H16 106.0 .
Ge1 C16 H16 106.0 .
C5 C6 C7 128.4(11) .
C5 C6 H6 115.8 .
C7 C6 H6 115.8 .
C4 C3 C2 131.2(13) .
C4 C3 H3 114.4 .
C2 C3 H3 114.4 .
C5 C4 C3 124.4(13) .
C5 C4 H4 117.8 .
C3 C4 H4 117.8 .
C16 C18 H18A 109.5 .
C16 C18 H18B 109.5 .
H18A C18 H18B 109.5 .
C16 C18 H18C 109.5 .
H18A C18 H18C 109.5 .
H18B C18 H18C 109.5 .
C10 C9 C8 110.5(13) .
C10 C9 C11 109.9(17) .
C8 C9 C11 108.1(15) .
C10 C9 H9 109.4 .
C8 C9 H9 109.4 .
C11 C9 H9 109.4 .
C4 C5 C6 134.1(14) .
C4 C5 H5 112.9 .
C6 C5 H5 112.9 .
C9 C10 H10A 109.5 .
C9 C10 H10B 109.5 .
H10A C10 H10B 109.5 .
C9 C10 H10C 109.5 .
H10A C10 H10C 109.5 .
H10B C10 H10C 109.5 .
C9 C11 H11A 109.5 .
C9 C11 H11B 109.5 .
H11A C11 H11B 109.5 .
C9 C11 H11C 109.5 .
H11A C11 H11C 109.5 .
H11B C11 H11C 109.5 .
C16 C17 H17A 109.5 .
C16 C17 H17B 109.5 .
H17A C17 H17B 109.5 .
C16 C17 H17C 109.5 .
H17A C17 H17C 109.5 .
H17B C17 H17C 109.5 .
C13 C12 N2 119.2(11) .
C13 C12 H12A 107.5 .
N2 C12 H12A 107.5 .
C13 C12 H12B 107.5 .
N2 C12 H12B 107.5 .
H12A C12 H12B 107.0 .
C13 C14 H14A 109.5 .
C13 C14 H14B 109.5 .
H14A C14 H14B 109.5 .
C13 C14 H14C 109.5 .
H14A C14 H14C 109.5 .
H14B C14 H14C 109.5 .
C13 C15 H15A 109.5 .
C13 C15 H15B 109.5 .
H15A C15 H15B 109.5 .
C13 C15 H15C 109.5 .
H15A C15 H15C 109.5 .
H15B C15 H15C 109.5 .

loop_
_geom_bond_atom_site_label_1
_geom_bond_atom_site_label_2
_geom_bond_distance
_geom_bond_site_symmetry_2
I1 Zn1 2.6829(12) .
I1 Zn1 2.7708(13) 5_666
I2 Zn1 2.5378(13) .
Ge1 N1 1.899(8) .
Ge1 N2 1.905(8) .
Ge1 C16 1.988(12) .
Ge1 Zn1 2.4246(15) .
Zn1 I1 2.7707(13) 5_666
N2 C7 1.341(11) .
N2 C12 1.476(12) .
N1 C1 1.337(12) .
N1 C8 1.473(12) .
C7 C6 1.425(14) .
C7 C1 1.473(13) .
C1 C2 1.397(14) .
C13 C14 1.34(2) .
C13 C12 1.37(2) .
C13 C15 1.56(2) .
C13 H13 0.9800 .
C2 C3 1.395(19) .
C2 H2 0.9300 .
C8 C9 1.515(18) .
C8 H8A 0.9700 .
C8 H8B 0.9700 .
C16 C18 1.472(19) .
C16 C17 1.48(2) .
C16 H16 0.9800 .
C6 C5 1.377(16) .
C6 H6 0.9300 .
C3 C4 1.38(2) .
C3 H3 0.9300 .
C4 C5 1.34(2) .
C4 H4 0.9300 .
C18 H18A 0.9600 .
C18 H18B 0.9600 .
C18 H18C 0.9600 .
C9 C10 1.48(2) .
C9 C11 1.52(2) .
C9 H9 0.9800 .
C5 H5 0.9300 .
C10 H10A 0.9600 .
C10 H10B 0.9600 .
C10 H10C 0.9600 .
C11 H11A 0.9600 .
C11 H11B 0.9600 .
C11 H11C 0.9600 .
C17 H17A 0.9600 .
C17 H17B 0.9600 .
C17 H17C 0.9600 .
C12 H12A 0.9700 .
C12 H12B 0.9700 .
C14 H14A 0.9600 .
C14 H14B 0.9600 .
C14 H14C 0.9600 .
C15 H15A 0.9600 .
C15 H15B 0.9600 .
C15 H15C 0.9600 .
